data_1558685
loop_
_publ_author_name
'Li, Yanqing'
'Zhang, Hu'
'Xiao, Ru'
'Cai, Zhengguo'

_publ_section_title
;
 Bis(N-acylated imidazolin-2-imine) nickel catalyzed norbornene
 copolymerization with methyl acrylate
;
_journal_issue 34
_journal_name_full 'Polymer Chemistry'
_journal_page_first 5542
_journal_page_last 5547
_journal_paper_doi 10.1039/D0PY00857E
_journal_volume 11
_journal_year 2020
_chemical_absolute_configuration rmad
_chemical_formula_moiety 'C44 H32 N6 Ni O2'
_chemical_formula_sum 'C44 H32 N6 Ni O2'
_chemical_formula_weight 735.46
_space_group_crystal_system monoclinic
_space_group_IT_number 4
_space_group_name_Hall 'P 2yb'
_space_group_name_H-M_alt 'P 1 21 1'
_atom_sites_solution_hydrogens geom
_atom_sites_solution_primary dual
_audit_creation_date 2018-07-10
_audit_creation_method
;
Olex2 1.2
(compiled 2018.05.29 svn.r3508 for OlexSys, GUI svn.r5506)
;
_audit_update_record
;
2020-02-05 deposited with the CCDC.	2020-07-27 downloaded from the CCDC.
;
_cell_angle_alpha 90
_cell_angle_beta 116.982(13)
_cell_angle_gamma 90
_cell_formula_units_Z 2
_cell_length_a 9.8938(18)
_cell_length_b 19.286(3)
_cell_length_c 10.6047(19)
_cell_measurement_reflns_used 2342
_cell_measurement_temperature 170(2)
_cell_measurement_theta_max 52.995
_cell_measurement_theta_min 4.071
_cell_volume 1803.2(6)
_computing_cell_refinement 'SAINT v8.37A (Bruker, 2015)'
_computing_data_reduction 'SAINT v8.37A (Bruker, 2015)'
_computing_molecular_graphics 'Olex2 (Dolomanov et al., 2009)'
_computing_publication_material 'Olex2 (Dolomanov et al., 2009)'
_computing_structure_refinement 'ShelXL (Sheldrick, 2015)'
_computing_structure_solution 'ShelXT (Sheldrick, 2015)'
_diffrn_ambient_temperature 169.98
_diffrn_measured_fraction_theta_full 0.994
_diffrn_measured_fraction_theta_max 0.980
_diffrn_measurement_device_type 'Bruker APEX-II CCD'
_diffrn_measurement_method '\f and \w scans'
_diffrn_radiation_type GaK\a
_diffrn_radiation_wavelength 1.34139
_diffrn_reflns_av_R_equivalents 0.0800
_diffrn_reflns_av_unetI/netI 0.1612
_diffrn_reflns_Laue_measured_fraction_full 0.994
_diffrn_reflns_Laue_measured_fraction_max 0.980
_diffrn_reflns_limit_h_max 10
_diffrn_reflns_limit_h_min -12
_diffrn_reflns_limit_k_max 18
_diffrn_reflns_limit_k_min -23
_diffrn_reflns_limit_l_max 13
_diffrn_reflns_limit_l_min -12
_diffrn_reflns_number 9115
_diffrn_reflns_point_group_measured_fraction_full 0.995
_diffrn_reflns_point_group_measured_fraction_max 0.980
_diffrn_reflns_theta_full 53.594
_diffrn_reflns_theta_max 55.468
_diffrn_reflns_theta_min 4.070
_diffrn_standards_number 0
_exptl_absorpt_coefficient_mu 3.243
_exptl_absorpt_correction_T_max 0.7508
_exptl_absorpt_correction_T_min 0.4792
_exptl_absorpt_correction_type multi-scan
_exptl_absorpt_process_details
'SADABS-2016/2 (Bruker,2016/2) was used for absorption correction. wR2(int) was 0.1341 before and 0.0967 after correction. The Ratio of minimum to maximum transmission is 0.6383. The \l/2 correction factor is Not present.'
_exptl_crystal_colour orange
_exptl_crystal_density_diffrn 1.355
_exptl_crystal_description block
_exptl_crystal_F_000 764
_exptl_crystal_size_max 0.05
_exptl_crystal_size_mid 0.03
_exptl_crystal_size_min 0.02
_refine_diff_density_max 0.402
_refine_diff_density_min -0.523
_refine_diff_density_rms 0.070
_refine_ls_abs_structure_details
;
 Refined as an inversion twin.
;
_refine_ls_abs_structure_Flack 0.072(13)
_refine_ls_extinction_method none
_refine_ls_goodness_of_fit_ref 0.921
_refine_ls_hydrogen_treatment constr
_refine_ls_matrix_type full
_refine_ls_number_parameters 479
_refine_ls_number_reflns 5790
_refine_ls_number_restraints 1
_refine_ls_restrained_S_all 0.921
_refine_ls_R_factor_all 0.1290
_refine_ls_R_factor_gt 0.0666
_refine_ls_shift/su_max 0.001
_refine_ls_shift/su_mean 0.000
_refine_ls_structure_factor_coef Fsqd
_refine_ls_weighting_details 'w=1/[\s^2^(Fo^2^)+(0.0625P)^2^] where P=(Fo^2^+2Fc^2^)/3'
_refine_ls_weighting_scheme calc
_refine_ls_wR_factor_gt 0.1530
_refine_ls_wR_factor_ref 0.1858
_reflns_Friedel_coverage 0.938
_reflns_Friedel_fraction_full 0.995
_reflns_Friedel_fraction_max 0.980
_reflns_number_gt 3062
_reflns_number_total 5790
_reflns_threshold_expression 'I > 2\s(I)'
_cod_data_source_file d0py00857e2.cif
_cod_data_source_block wmj18123_0m
_cod_depositor_comments
;
 Adding full bibliography for 1558683--1558686.cif.

2022-06-21
Z value and formula fixed to values more according to usual
chemical conventions.                 miguel
;
_cod_original_formula_weight 367.73
_cod_original_formula_moiety '0.5(C44 H32 N6 Ni O2)'
_cod_original_formula_units_Z 4
_cod_original_formula_sum 'C22 H16 N3 Ni0.50 O'
_cod_database_code 1558685
_shelx_shelxl_version_number 2016/6
_shelx_space_group_comment
;
The symmetry employed for this shelxl refinement is uniquely defined
by the following loop, which should always be used as a source of
symmetry information in preference to the above space-group names.
They are only intended as comments.
;
_shelx_estimated_absorpt_t_max 0.938
_shelx_estimated_absorpt_t_min 0.855
_olex2_refinement_description
;
1. Twinned data refinement
 Scales: 0.928(13)
 0.072(13)
2. Fixed Uiso
 At 1.2 times of:
  All C(H) groups
3.a Aromatic/amide H refined with riding coordinates:
 C3(H3), C4(H4), C5(H5), C6(H6), C7(H7), C9(H9), C12(H12), C13(H13), C14(H14),
 C15(H15), C16(H16), C18(H18), C19(H19), C20(H20), C21(H21), C22(H22), C25(H25),
  C26(H26), C27(H27), C28(H28), C29(H29), C31(H31), C34(H34), C35(H35),
 C36(H36), C37(H37), C38(H38), C40(H40), C41(H41), C42(H42), C43(H43), C44(H44)
;
_olex2_submission_special_instructions 'No special instructions were received'

loop_
_space_group_symop_operation_xyz
'x, y, z'
'-x, y+1/2, -z'

loop_
_atom_site_label
_atom_site_type_symbol
_atom_site_fract_x
_atom_site_fract_y
_atom_site_fract_z
_atom_site_U_iso_or_equiv
_atom_site_adp_type
_atom_site_occupancy
_atom_site_site_symmetry_order
_atom_site_calc_flag
_atom_site_refinement_flags_posn
_atom_site_refinement_flags_adp
_atom_site_refinement_flags_occupancy
_atom_site_disorder_assembly
_atom_site_disorder_group
Ni1 Ni 0.63597(14) 0.48973(9) 0.30926(13) 0.0547(4) Uani 1 1 d . . . . .
O1 O 0.6131(8) 0.5627(4) 0.1760(7) 0.0609(19) Uani 1 1 d . . . . .
O2 O 0.4527(7) 0.4369(3) 0.2406(6) 0.0500(17) Uani 1 1 d . . . . .
N1 N 0.8440(8) 0.4722(4) 0.3449(7) 0.049(2) Uani 1 1 d . . . . .
N2 N 0.6485(7) 0.4930(5) 0.4978(6) 0.0462(17) Uani 1 1 d . . . . .
N3 N 0.8569(10) 0.5665(5) 0.1937(9) 0.055(2) Uani 1 1 d . . . . .
N4 N 1.0696(10) 0.5116(4) 0.3724(8) 0.054(2) Uani 1 1 d . . . . .
N5 N 0.4315(9) 0.4164(4) 0.4491(7) 0.0460(19) Uani 1 1 d . . . . .
N6 N 0.6083(9) 0.4550(4) 0.6753(8) 0.053(2) Uani 1 1 d . . . . .
C1 C 0.7158(13) 0.5843(5) 0.1387(10) 0.054(3) Uani 1 1 d . . . . .
C2 C 0.6642(13) 0.6370(6) 0.0236(10) 0.058(3) Uani 1 1 d . . . . .
C3 C 0.5217(14) 0.6663(6) -0.0295(11) 0.067(3) Uani 1 1 d . . . . .
H3 H 0.454025 0.652453 0.006837 0.081 Uiso 1 1 calc R . . . .
C4 C 0.4766(14) 0.7158(7) -0.1356(13) 0.077(4) Uani 1 1 d . . . . .
H4 H 0.378307 0.735882 -0.172421 0.093 Uiso 1 1 calc R . . . .
C5 C 0.5770(15) 0.7359(7) -0.1877(12) 0.075(4) Uani 1 1 d . . . . .
H5 H 0.547147 0.770071 -0.259767 0.090 Uiso 1 1 calc R . . . .
C6 C 0.7167(15) 0.7071(6) -0.1367(13) 0.074(3) Uani 1 1 d . . . . .
H6 H 0.783602 0.720926 -0.173997 0.089 Uiso 1 1 calc R . . . .
C7 C 0.7619(15) 0.6587(6) -0.0324(12) 0.069(3) Uani 1 1 d . . . . .
H7 H 0.860572 0.639157 0.003094 0.083 Uiso 1 1 calc R . . . .
C8 C 0.9143(13) 0.5184(5) 0.2967(10) 0.055(3) Uani 1 1 d . . . . .
C9 C 1.0990(12) 0.4607(5) 0.4725(11) 0.057(3) Uani 1 1 d . . . . .
H9 H 1.196233 0.445673 0.540899 0.069 Uiso 1 1 calc R . . . .
C10 C 0.9600(11) 0.4355(5) 0.4547(10) 0.049(2) Uani 1 1 d . . . . .
C11 C 0.9315(12) 0.3777(5) 0.5284(10) 0.051(2) Uani 1 1 d . . . . .
C12 C 0.7975(12) 0.3424(6) 0.4728(11) 0.056(3) Uani 1 1 d . . . . .
H12 H 0.719114 0.356356 0.383603 0.067 Uiso 1 1 calc R . . . .
C13 C 0.7717(13) 0.2864(6) 0.5430(13) 0.065(3) Uani 1 1 d . . . . .
H13 H 0.676338 0.263462 0.503210 0.077 Uiso 1 1 calc R . . . .
C14 C 0.8852(13) 0.2651(6) 0.6690(12) 0.066(3) Uani 1 1 d . . . . .
H14 H 0.870005 0.226752 0.717254 0.079 Uiso 1 1 calc R . . . .
C15 C 1.0231(14) 0.2996(6) 0.7266(11) 0.071(3) Uani 1 1 d . . . . .
H15 H 1.103016 0.284038 0.813418 0.085 Uiso 1 1 calc R . . . .
C16 C 1.0458(12) 0.3571(6) 0.6584(11) 0.062(3) Uani 1 1 d . . . . .
H16 H 1.138846 0.381861 0.700772 0.075 Uiso 1 1 calc R . . . .
C17 C 1.1823(12) 0.5534(5) 0.3576(12) 0.056(3) Uani 1 1 d . . . . .
C18 C 1.3001(13) 0.5784(6) 0.4752(14) 0.071(3) Uani 1 1 d . . . . .
H18 H 1.307730 0.567767 0.565686 0.085 Uiso 1 1 calc R . . . .
C19 C 1.4110(14) 0.6198(6) 0.4648(16) 0.078(4) Uani 1 1 d . . . . .
H19 H 1.493193 0.638415 0.546562 0.094 Uiso 1 1 calc R . . . .
C20 C 1.3958(17) 0.6327(7) 0.3278(19) 0.086(4) Uani 1 1 d . . . . .
H20 H 1.469410 0.660420 0.317309 0.103 Uiso 1 1 calc R . . . .
C21 C 1.2795(17) 0.6067(7) 0.2126(18) 0.086(4) Uani 1 1 d . . . . .
H21 H 1.271707 0.615741 0.121477 0.103 Uiso 1 1 calc R . . . .
C22 C 1.1719(14) 0.5671(6) 0.2260(14) 0.070(3) Uani 1 1 d . . . . .
H22 H 1.089324 0.548957 0.143894 0.083 Uiso 1 1 calc R . . . .
C23 C 0.3820(11) 0.4143(5) 0.3090(9) 0.048(2) Uani 1 1 d . . . . .
C24 C 0.2283(11) 0.3852(5) 0.2262(10) 0.049(3) Uani 1 1 d . . . . .
C25 C 0.1454(12) 0.3983(6) 0.0828(10) 0.060(3) Uani 1 1 d . . . . .
H25 H 0.190608 0.424040 0.035419 0.073 Uiso 1 1 calc R . . . .
C26 C 0.0004(13) 0.3751(7) 0.0082(12) 0.074(3) Uani 1 1 d . . . . .
H26 H -0.053602 0.384899 -0.090064 0.089 Uiso 1 1 calc R . . . .
C27 C -0.0704(15) 0.3369(7) 0.0741(15) 0.083(4) Uani 1 1 d . . . . .
H27 H -0.172667 0.322053 0.022640 0.100 Uiso 1 1 calc R . . . .
C28 C 0.0125(13) 0.3217(7) 0.2153(13) 0.077(3) Uani 1 1 d . . . . .
H28 H -0.031834 0.294114 0.260996 0.093 Uiso 1 1 calc R . . . .
C29 C 0.1587(12) 0.3456(6) 0.2919(11) 0.061(3) Uani 1 1 d . . . . .
H29 H 0.212910 0.335296 0.389923 0.074 Uiso 1 1 calc R . . . .
C30 C 0.5582(11) 0.4525(5) 0.5305(9) 0.049(2) Uani 1 1 d . . . . .
C31 C 0.7308(10) 0.4992(6) 0.7309(9) 0.059(3) Uani 1 1 d . . . . .
H31 H 0.788659 0.511028 0.827822 0.070 Uiso 1 1 calc R . . . .
C32 C 0.7535(11) 0.5225(5) 0.6216(10) 0.053(3) Uani 1 1 d . . . . .
C33 C 0.8739(13) 0.5692(6) 0.6285(12) 0.063(3) Uani 1 1 d . . . . .
C34 C 1.0169(15) 0.5667(7) 0.7383(13) 0.084(4) Uani 1 1 d . . . . .
H34 H 1.039818 0.534707 0.813433 0.100 Uiso 1 1 calc R . . . .
C35 C 1.1304(16) 0.6114(9) 0.7407(17) 0.101(5) Uani 1 1 d . . . . .
H35 H 1.230617 0.607893 0.815339 0.121 Uiso 1 1 calc R . . . .
C36 C 1.099(2) 0.6593(8) 0.6379(18) 0.094(5) Uani 1 1 d . . . . .
H36 H 1.175354 0.690338 0.642656 0.113 Uiso 1 1 calc R . . . .
C37 C 0.9540(18) 0.6631(7) 0.5256(15) 0.081(4) Uani 1 1 d . . . . .
H37 H 0.930427 0.696089 0.451982 0.097 Uiso 1 1 calc R . . . .
C38 C 0.8446(16) 0.6174(6) 0.5238(14) 0.073(4) Uani 1 1 d . . . . .
H38 H 0.745384 0.619634 0.447063 0.088 Uiso 1 1 calc R . . . .
C39 C 0.5373(12) 0.4223(6) 0.7528(10) 0.057(3) Uani 1 1 d . . . . .
C40 C 0.5110(11) 0.3530(7) 0.7398(11) 0.065(3) Uani 1 1 d . . . . .
H40 H 0.531049 0.326749 0.674331 0.077 Uiso 1 1 calc R . . . .
C41 C 0.4537(13) 0.3205(7) 0.8240(13) 0.080(4) Uani 1 1 d . . . . .
H41 H 0.433060 0.272116 0.816705 0.096 Uiso 1 1 calc R . . . .
C42 C 0.4283(12) 0.3624(9) 0.9196(11) 0.077(4) Uani 1 1 d . . . . .
H42 H 0.390971 0.341538 0.978790 0.093 Uiso 1 1 calc R . . . .
C43 C 0.4552(13) 0.4317(8) 0.9303(11) 0.076(4) Uani 1 1 d . . . . .
H43 H 0.434700 0.458485 0.994883 0.092 Uiso 1 1 calc R . . . .
C44 C 0.5119(11) 0.4633(7) 0.8486(10) 0.067(3) Uani 1 1 d . . . . .
H44 H 0.533153 0.511587 0.856767 0.080 Uiso 1 1 calc R . . . .

loop_
_atom_site_aniso_label
_atom_site_aniso_U_11
_atom_site_aniso_U_22
_atom_site_aniso_U_33
_atom_site_aniso_U_23
_atom_site_aniso_U_13
_atom_site_aniso_U_12
Ni1 0.0614(8) 0.0648(9) 0.0426(7) 0.0059(8) 0.0277(6) -0.0039(8)
O1 0.076(5) 0.064(5) 0.055(4) 0.008(4) 0.041(4) -0.002(4)
O2 0.050(4) 0.063(5) 0.040(3) 0.004(3) 0.024(3) -0.006(3)
N1 0.061(5) 0.050(6) 0.033(4) 0.002(4) 0.020(4) 0.002(4)
N2 0.051(4) 0.053(5) 0.033(3) 0.009(4) 0.019(3) -0.004(5)
N3 0.061(5) 0.054(6) 0.054(5) 0.015(4) 0.028(4) 0.003(5)
N4 0.066(5) 0.047(6) 0.051(5) 0.003(4) 0.029(4) -0.006(4)
N5 0.055(5) 0.051(5) 0.031(4) 0.005(4) 0.017(4) 0.001(4)
N6 0.062(5) 0.064(5) 0.036(4) -0.004(4) 0.023(4) -0.006(4)
C1 0.081(8) 0.050(7) 0.039(5) 0.008(5) 0.034(5) -0.001(6)
C2 0.076(8) 0.051(7) 0.042(5) -0.004(5) 0.022(5) -0.012(6)
C3 0.073(7) 0.069(8) 0.049(6) 0.011(6) 0.019(6) -0.008(6)
C4 0.069(8) 0.075(9) 0.071(8) 0.011(7) 0.017(7) -0.006(6)
C5 0.080(8) 0.072(8) 0.052(7) 0.016(6) 0.012(6) -0.015(7)
C6 0.094(10) 0.070(9) 0.064(7) 0.021(6) 0.041(7) -0.006(7)
C7 0.092(8) 0.067(8) 0.062(7) 0.014(6) 0.046(6) -0.001(6)
C8 0.076(8) 0.054(7) 0.037(5) -0.008(5) 0.028(5) -0.004(5)
C9 0.070(7) 0.045(7) 0.060(6) -0.001(5) 0.032(6) 0.000(5)
C10 0.061(6) 0.049(6) 0.046(6) -0.005(5) 0.032(5) -0.003(5)
C11 0.062(6) 0.043(6) 0.046(6) -0.004(5) 0.023(5) -0.005(5)
C12 0.070(7) 0.057(7) 0.041(6) 0.005(5) 0.026(5) 0.006(6)
C13 0.068(7) 0.056(7) 0.072(8) 0.002(6) 0.034(6) 0.000(6)
C14 0.081(8) 0.056(7) 0.068(8) 0.005(6) 0.041(7) -0.004(6)
C15 0.083(8) 0.075(9) 0.047(6) 0.015(6) 0.023(6) 0.007(7)
C16 0.058(7) 0.067(8) 0.055(7) 0.008(6) 0.020(6) 0.003(6)
C17 0.054(6) 0.047(7) 0.074(8) 0.003(6) 0.036(6) 0.000(5)
C18 0.063(7) 0.059(8) 0.091(9) 0.008(7) 0.034(7) 0.005(6)
C19 0.079(8) 0.053(8) 0.107(11) -0.010(7) 0.047(8) -0.007(6)
C20 0.090(10) 0.060(9) 0.132(13) 0.004(9) 0.072(10) -0.001(7)
C21 0.100(11) 0.074(10) 0.115(12) 0.010(9) 0.075(10) -0.005(8)
C22 0.084(8) 0.057(8) 0.082(8) 0.009(6) 0.051(7) 0.006(6)
C23 0.062(6) 0.041(6) 0.035(5) 0.003(4) 0.018(5) 0.002(5)
C24 0.062(7) 0.047(7) 0.038(5) -0.002(5) 0.023(5) -0.001(5)
C25 0.069(7) 0.062(7) 0.042(5) -0.005(5) 0.018(5) -0.002(6)
C26 0.068(7) 0.093(10) 0.043(6) -0.007(6) 0.009(6) -0.010(7)
C27 0.081(8) 0.090(10) 0.081(9) -0.027(8) 0.039(7) -0.015(7)
C28 0.076(8) 0.098(10) 0.056(7) -0.017(7) 0.029(6) -0.021(7)
C29 0.069(7) 0.058(7) 0.054(6) -0.012(5) 0.024(6) -0.009(6)
C30 0.061(6) 0.053(6) 0.033(5) 0.003(4) 0.021(5) 0.000(5)
C31 0.054(6) 0.074(8) 0.037(5) -0.007(6) 0.011(4) -0.013(6)
C32 0.051(6) 0.061(7) 0.046(6) 0.001(5) 0.022(5) -0.007(5)
C33 0.079(8) 0.061(8) 0.055(7) -0.015(6) 0.036(6) -0.016(6)
C34 0.094(9) 0.096(10) 0.063(8) -0.026(7) 0.037(7) -0.045(8)
C35 0.079(10) 0.132(14) 0.084(10) -0.044(10) 0.030(8) -0.042(9)
C36 0.126(13) 0.090(11) 0.094(11) -0.019(9) 0.074(11) -0.033(9)
C37 0.114(11) 0.069(9) 0.085(9) -0.016(7) 0.067(9) -0.024(8)
C38 0.107(10) 0.054(8) 0.081(9) -0.006(6) 0.062(8) -0.020(7)
C39 0.068(7) 0.060(8) 0.040(5) 0.007(5) 0.022(5) -0.009(5)
C40 0.065(7) 0.079(9) 0.054(6) 0.010(6) 0.031(5) 0.003(6)
C41 0.088(8) 0.086(10) 0.073(8) 0.022(7) 0.044(7) -0.005(7)
C42 0.069(8) 0.117(13) 0.039(6) 0.024(7) 0.018(6) 0.007(8)
C43 0.086(9) 0.100(12) 0.046(6) -0.001(7) 0.034(6) -0.011(8)
C44 0.074(7) 0.089(10) 0.047(6) -0.012(6) 0.035(5) -0.017(6)

loop_
_atom_type_symbol
_atom_type_description
_atom_type_scat_dispersion_real
_atom_type_scat_dispersion_imag
_atom_type_scat_source
C C 0.0148 0.0070 'International Tables Vol C Tables 4.2.6.8 and 6.1.1.4'
H H 0.0000 0.0000 'International Tables Vol C Tables 4.2.6.8 and 6.1.1.4'
N N 0.0253 0.0136 'International Tables Vol C Tables 4.2.6.8 and 6.1.1.4'
Ni Ni -1.3409 3.2905 'International Tables Vol C Tables 4.2.6.8 and 6.1.1.4'
O O 0.0389 0.0241 'International Tables Vol C Tables 4.2.6.8 and 6.1.1.4'

loop_
_geom_angle_atom_site_label_1
_geom_angle_atom_site_label_2
_geom_angle_atom_site_label_3
_geom_angle
_geom_angle_site_symmetry_1
_geom_angle_site_symmetry_3
_geom_angle_publ_flag
O1 Ni1 N1 91.8(3) . . ?
O1 Ni1 N2 131.2(4) . . ?
O2 Ni1 O1 109.5(3) . . ?
O2 Ni1 N1 135.9(3) . . ?
O2 Ni1 N2 90.9(3) . . ?
N1 Ni1 N2 103.7(3) . . ?
C1 O1 Ni1 126.9(7) . . ?
C23 O2 Ni1 128.9(6) . . ?
C8 N1 Ni1 119.2(7) . . ?
C8 N1 C10 106.0(8) . . ?
C10 N1 Ni1 130.1(6) . . ?
C30 N2 Ni1 120.4(6) . . ?
C30 N2 C32 107.3(7) . . ?
C32 N2 Ni1 131.5(6) . . ?
C1 N3 C8 121.4(9) . . ?
C8 N4 C17 126.6(8) . . ?
C9 N4 C8 107.9(8) . . ?
C9 N4 C17 125.4(9) . . ?
C23 N5 C30 119.4(8) . . ?
C30 N6 C39 126.4(8) . . ?
C31 N6 C30 107.4(8) . . ?
C31 N6 C39 125.9(8) . . ?
O1 C1 C2 116.0(10) . . ?
N3 C1 O1 127.2(9) . . ?
N3 C1 C2 116.7(9) . . ?
C3 C2 C1 121.4(10) . . ?
C3 C2 C7 118.5(10) . . ?
C7 C2 C1 120.1(10) . . ?
C2 C3 H3 119.8 . . ?
C2 C3 C4 120.4(11) . . ?
C4 C3 H3 119.8 . . ?
C3 C4 H4 120.4 . . ?
C3 C4 C5 119.2(12) . . ?
C5 C4 H4 120.4 . . ?
C4 C5 H5 119.6 . . ?
C6 C5 C4 120.8(11) . . ?
C6 C5 H5 119.6 . . ?
C5 C6 H6 119.8 . . ?
C5 C6 C7 120.4(12) . . ?
C7 C6 H6 119.8 . . ?
C2 C7 H7 119.6 . . ?
C6 C7 C2 120.8(12) . . ?
C6 C7 H7 119.6 . . ?
N1 C8 N4 110.0(8) . . ?
N3 C8 N1 130.9(10) . . ?
N3 C8 N4 119.1(9) . . ?
N4 C9 H9 126.4 . . ?
N4 C9 C10 107.2(9) . . ?
C10 C9 H9 126.4 . . ?
N1 C10 C11 123.1(9) . . ?
C9 C10 N1 108.8(8) . . ?
C9 C10 C11 127.9(9) . . ?
C12 C11 C10 122.4(9) . . ?
C12 C11 C16 118.8(10) . . ?
C16 C11 C10 118.8(9) . . ?
C11 C12 H12 119.0 . . ?
C11 C12 C13 122.1(10) . . ?
C13 C12 H12 119.0 . . ?
C12 C13 H13 120.5 . . ?
C14 C13 C12 119.1(11) . . ?
C14 C13 H13 120.5 . . ?
C13 C14 H14 120.1 . . ?
C13 C14 C15 119.8(11) . . ?
C15 C14 H14 120.1 . . ?
C14 C15 H15 119.7 . . ?
C14 C15 C16 120.7(10) . . ?
C16 C15 H15 119.7 . . ?
C11 C16 C15 119.5(10) . . ?
C11 C16 H16 120.2 . . ?
C15 C16 H16 120.2 . . ?
C18 C17 N4 119.0(10) . . ?
C18 C17 C22 120.3(11) . . ?
C22 C17 N4 120.7(10) . . ?
C17 C18 H18 119.7 . . ?
C17 C18 C19 120.5(12) . . ?
C19 C18 H18 119.7 . . ?
C18 C19 H19 121.3 . . ?
C18 C19 C20 117.4(13) . . ?
C20 C19 H19 121.3 . . ?
C19 C20 H20 119.4 . . ?
C21 C20 C19 121.3(13) . . ?
C21 C20 H20 119.4 . . ?
C20 C21 H21 120.0 . . ?
C20 C21 C22 120.1(14) . . ?
C22 C21 H21 120.0 . . ?
C17 C22 H22 119.8 . . ?
C21 C22 C17 120.5(13) . . ?
C21 C22 H22 119.8 . . ?
O2 C23 N5 126.5(9) . . ?
O2 C23 C24 117.9(8) . . ?
N5 C23 C24 115.5(8) . . ?
C25 C24 C23 121.3(9) . . ?
C25 C24 C29 117.6(9) . . ?
C29 C24 C23 121.0(8) . . ?
C24 C25 H25 119.3 . . ?
C26 C25 C24 121.4(11) . . ?
C26 C25 H25 119.3 . . ?
C25 C26 H26 119.5 . . ?
C25 C26 C27 121.1(11) . . ?
C27 C26 H26 119.5 . . ?
C26 C27 H27 121.0 . . ?
C28 C27 C26 118.0(12) . . ?
C28 C27 H27 121.0 . . ?
C27 C28 H28 119.4 . . ?
C27 C28 C29 121.2(12) . . ?
C29 C28 H28 119.4 . . ?
C24 C29 H29 119.7 . . ?
C28 C29 C24 120.6(10) . . ?
C28 C29 H29 119.7 . . ?
N2 C30 N5 131.9(8) . . ?
N2 C30 N6 108.7(8) . . ?
N5 C30 N6 119.3(8) . . ?
N6 C31 H31 126.4 . . ?
C32 C31 N6 107.1(8) . . ?
C32 C31 H31 126.4 . . ?
N2 C32 C33 123.1(9) . . ?
C31 C32 N2 109.5(8) . . ?
C31 C32 C33 127.4(9) . . ?
C34 C33 C32 121.6(11) . . ?
C34 C33 C38 118.0(11) . . ?
C38 C33 C32 120.4(11) . . ?
C33 C34 H34 119.9 . . ?
C33 C34 C35 120.2(14) . . ?
C35 C34 H34 119.9 . . ?
C34 C35 H35 119.6 . . ?
C36 C35 C34 120.8(14) . . ?
C36 C35 H35 119.6 . . ?
C35 C36 H36 120.0 . . ?
C35 C36 C37 120.0(14) . . ?
C37 C36 H36 120.0 . . ?
C36 C37 H37 120.9 . . ?
C36 C37 C38 118.1(14) . . ?
C38 C37 H37 120.9 . . ?
C33 C38 C37 122.7(13) . . ?
C33 C38 H38 118.6 . . ?
C37 C38 H38 118.6 . . ?
C40 C39 N6 119.5(10) . . ?
C40 C39 C44 122.8(10) . . ?
C44 C39 N6 117.5(9) . . ?
C39 C40 H40 120.3 . . ?
C39 C40 C41 119.3(12) . . ?
C41 C40 H40 120.3 . . ?
C40 C41 H41 121.4 . . ?
C40 C41 C42 117.2(13) . . ?
C42 C41 H41 121.4 . . ?
C41 C42 H42 118.9 . . ?
C43 C42 C41 122.3(12) . . ?
C43 C42 H42 118.9 . . ?
C42 C43 H43 119.8 . . ?
C42 C43 C44 120.4(12) . . ?
C44 C43 H43 119.8 . . ?
C39 C44 H44 121.0 . . ?
C43 C44 C39 118.0(11) . . ?
C43 C44 H44 121.0 . . ?

loop_
_geom_bond_atom_site_label_1
_geom_bond_atom_site_label_2
_geom_bond_distance
_geom_bond_site_symmetry_2
_geom_bond_publ_flag
Ni1 O1 1.934(7) . ?
Ni1 O2 1.913(6) . ?
Ni1 N1 1.946(8) . ?
Ni1 N2 1.947(6) . ?
O1 C1 1.314(11) . ?
O2 C23 1.290(11) . ?
N1 C8 1.364(12) . ?
N1 C10 1.401(11) . ?
N2 C30 1.345(12) . ?
N2 C32 1.375(11) . ?
N3 C1 1.291(12) . ?
N3 C8 1.347(13) . ?
N4 C8 1.379(13) . ?
N4 C9 1.376(12) . ?
N4 C17 1.442(12) . ?
N5 C23 1.338(11) . ?
N5 C30 1.349(12) . ?
N6 C30 1.384(11) . ?
N6 C31 1.376(12) . ?
N6 C39 1.446(13) . ?
C1 C2 1.490(14) . ?
C2 C3 1.380(15) . ?
C2 C7 1.408(15) . ?
C3 H3 0.9500 . ?
C3 C4 1.386(16) . ?
C4 H4 0.9500 . ?
C4 C5 1.392(17) . ?
C5 H5 0.9500 . ?
C5 C6 1.353(17) . ?
C6 H6 0.9500 . ?
C6 C7 1.359(15) . ?
C7 H7 0.9500 . ?
C9 H9 0.9500 . ?
C9 C10 1.389(13) . ?
C10 C11 1.460(13) . ?
C11 C12 1.363(13) . ?
C11 C16 1.387(13) . ?
C12 H12 0.9500 . ?
C12 C13 1.400(15) . ?
C13 H13 0.9500 . ?
C13 C14 1.361(15) . ?
C14 H14 0.9500 . ?
C14 C15 1.386(15) . ?
C15 H15 0.9500 . ?
C15 C16 1.395(16) . ?
C16 H16 0.9500 . ?
C17 C18 1.351(15) . ?
C17 C22 1.377(15) . ?
C18 H18 0.9500 . ?
C18 C19 1.402(15) . ?
C19 H19 0.9500 . ?
C19 C20 1.412(19) . ?
C20 H20 0.9500 . ?
C20 C21 1.339(19) . ?
C21 H21 0.9500 . ?
C21 C22 1.369(16) . ?
C22 H22 0.9500 . ?
C23 C24 1.479(13) . ?
C24 C25 1.385(13) . ?
C24 C29 1.406(14) . ?
C25 H25 0.9500 . ?
C25 C26 1.362(14) . ?
C26 H26 0.9500 . ?
C26 C27 1.402(17) . ?
C27 H27 0.9500 . ?
C27 C28 1.373(17) . ?
C28 H28 0.9500 . ?
C28 C29 1.378(14) . ?
C29 H29 0.9500 . ?
C31 H31 0.9500 . ?
C31 C32 1.354(13) . ?
C32 C33 1.468(14) . ?
C33 C34 1.366(15) . ?
C33 C38 1.375(16) . ?
C34 H34 0.9500 . ?
C34 C35 1.407(18) . ?
C35 H35 0.9500 . ?
C35 C36 1.35(2) . ?
C36 H36 0.9500 . ?
C36 C37 1.388(19) . ?
C37 H37 0.9500 . ?
C37 C38 1.389(16) . ?
C38 H38 0.9500 . ?
C39 C40 1.357(15) . ?
C39 C44 1.397(15) . ?
C40 H40 0.9500 . ?
C40 C41 1.404(15) . ?
C41 H41 0.9500 . ?
C41 C42 1.407(18) . ?
C42 H42 0.9500 . ?
C42 C43 1.358(17) . ?
C43 H43 0.9500 . ?
C43 C44 1.370(15) . ?
C44 H44 0.9500 . ?

loop_
_twin_individual_id
_twin_individual_mass_fraction_refined
1 0.928(13)
2 0.072(13)
